data_4106737
loop_
_publ_author_name
'Baidya, Mahiuddin'
'Yamamoto, Hisashi'

_publ_section_title
;
 Metal Nitrite: A Powerful Oxidizing Reagent
;
_journal_coden_ASTM JACSAT
_journal_issue 35
_journal_name_full 'Journal of the American Chemical Society'
_journal_page_first 13880
_journal_page_last 13882
_journal_paper_doi 10.1021/ja206736q
_journal_volume 133
_journal_year 2011
_chemical_formula_sum 'C5 H8 N O2.5'
_chemical_formula_weight 122.12
_space_group_IT_number 14
_symmetry_cell_setting monoclinic
_symmetry_space_group_name_Hall '-P 2ybc'
_symmetry_space_group_name_H-M 'P 1 21/c 1'
_atom_sites_solution_hydrogens geom
_atom_sites_solution_primary direct
_atom_sites_solution_secondary difmap
_audit_creation_method SHELXL-97
_cell_angle_alpha 90.00
_cell_angle_beta 112.505(11)
_cell_angle_gamma 90.00
_cell_formula_units_Z 8
_cell_length_a 8.588(2)
_cell_length_b 10.497(3)
_cell_length_c 13.784(3)
_cell_measurement_temperature 293(2)
_cell_volume 1148.0(5)
_computing_structure_refinement 'SHELXL-97 (Sheldrick, 1997)'
_computing_structure_solution 'SHELXS-97 (Sheldrick, 1990)'
_diffrn_ambient_temperature 293(2)
_diffrn_measured_fraction_theta_full 0.962
_diffrn_measured_fraction_theta_max 0.962
_diffrn_radiation_monochromator graphite
_diffrn_radiation_source 'fine-focus sealed tube'
_diffrn_radiation_type MoK\a
_diffrn_radiation_wavelength 0.71073
_diffrn_reflns_av_R_equivalents 0.0305
_diffrn_reflns_av_sigmaI/netI 0.0482
_diffrn_reflns_limit_h_max 10
_diffrn_reflns_limit_h_min -11
_diffrn_reflns_limit_k_max 13
_diffrn_reflns_limit_k_min -13
_diffrn_reflns_limit_l_max 17
_diffrn_reflns_limit_l_min -18
_diffrn_reflns_number 7778
_diffrn_reflns_theta_full 28.31
_diffrn_reflns_theta_max 28.31
_diffrn_reflns_theta_min 2.51
_exptl_absorpt_coefficient_mu 0.114
_exptl_crystal_density_diffrn 1.413
_exptl_crystal_F_000 520
_refine_diff_density_max 0.330
_refine_diff_density_min -0.225
_refine_diff_density_rms 0.050
_refine_ls_extinction_method none
_refine_ls_goodness_of_fit_ref 0.977
_refine_ls_hydrogen_treatment mixed
_refine_ls_matrix_type full
_refine_ls_number_parameters 154
_refine_ls_number_reflns 2750
_refine_ls_number_restraints 0
_refine_ls_restrained_S_all 0.977
_refine_ls_R_factor_all 0.0603
_refine_ls_R_factor_gt 0.0440
_refine_ls_shift/su_max 0.486
_refine_ls_shift/su_mean 0.044
_refine_ls_structure_factor_coef Fsqd
_refine_ls_weighting_details 'calc w=1/[\s^2^(Fo^2^)+(0.0515P)^2^+0.0000P] where P=(Fo^2^+2Fc^2^)/3'
_refine_ls_weighting_scheme calc
_refine_ls_wR_factor_gt 0.1000
_refine_ls_wR_factor_ref 0.1045
_reflns_number_gt 2033
_reflns_number_total 2750
_reflns_threshold_expression >2sigma(I)
_cod_data_source_file ja206736q_si_002.cif
_cod_data_source_block baid07s
_cod_depositor_comments
;
 Updated bibliographic information.

 Antanas Vaitkus,
 2019-10-11
;
_cod_database_code 4106737

loop_
_symmetry_equiv_pos_as_xyz
'x, y, z'
'-x, y+1/2, -z+1/2'
'-x, -y, -z'
'x, -y-1/2, z-1/2'

loop_
_atom_site_label
_atom_site_type_symbol
_atom_site_fract_x
_atom_site_fract_y
_atom_site_fract_z
_atom_site_U_iso_or_equiv
_atom_site_adp_type
_atom_site_occupancy
_atom_site_symmetry_multiplicity
_atom_site_calc_flag
_atom_site_refinement_flags
C1 C 0.5178(2) 0.71163(15) 0.68216(12) 0.0226(3) Uani 1 1 d .
H1A H 0.6296 0.6788 0.7222 0.027 Uiso 1 1 calc R
H1B H 0.5257 0.8024 0.6716 0.027 Uiso 1 1 calc R
C2 C 0.40100(19) 0.68549(14) 0.73754(11) 0.0198(3) Uani 1 1 d .
C3 C 0.29186(19) 0.57688(14) 0.68335(11) 0.0196(3) Uani 1 1 d .
C4 C 0.3418(2) 0.52886(15) 0.59718(12) 0.0231(4) Uani 1 1 d .
H4A H 0.2437 0.5079 0.5350 0.028 Uiso 1 1 calc R
H4B H 0.4135 0.4543 0.6194 0.028 Uiso 1 1 calc R
C5 C 0.4386(2) 0.64243(15) 0.57666(12) 0.0233(4) Uani 1 1 d .
H5A H 0.5251 0.6130 0.5529 0.028 Uiso 1 1 calc R
H5B H 0.3625 0.6985 0.5237 0.028 Uiso 1 1 calc R
C6 C 0.7072(2) 0.87384(16) 0.52702(12) 0.0270(4) Uani 1 1 d .
H6A H 0.6060 0.8223 0.4994 0.032 Uiso 1 1 calc R
H6B H 0.6894 0.9409 0.5700 0.032 Uiso 1 1 calc R
C7 C 0.7465(2) 0.93018(15) 0.43865(12) 0.0214(3) Uani 1 1 d .
C8 C 0.90491(19) 0.86901(14) 0.44118(11) 0.0194(3) Uani 1 1 d .
C9 C 0.9769(2) 0.78261(15) 0.53297(12) 0.0229(3) Uani 1 1 d .
H9A H 1.0897 0.8094 0.5776 0.028 Uiso 1 1 calc R
H9B H 0.9817 0.6958 0.5101 0.028 Uiso 1 1 calc R
C10 C 0.8574(2) 0.79209(18) 0.59195(13) 0.0325(4) Uani 1 1 d .
H10A H 0.8196 0.7078 0.6019 0.039 Uiso 1 1 calc R
H10B H 0.9155 0.8304 0.6604 0.039 Uiso 1 1 calc R
N1 N 0.16914(16) 0.54435(12) 0.70880(9) 0.0213(3) Uani 1 1 d .
N2 N 0.95600(16) 0.89705(12) 0.36774(9) 0.0208(3) Uani 1 1 d .
O1 O 0.39364(14) 0.74264(10) 0.81284(8) 0.0250(3) Uani 1 1 d .
O2 O 0.08013(14) 0.44360(11) 0.64886(8) 0.0288(3) Uani 1 1 d .
H2 H -0.0117 0.4355 0.6567 0.043 Uiso 1 1 d R
O3 O 0.66468(14) 1.00831(10) 0.37511(8) 0.0266(3) Uani 1 1 d .
O4 O 1.10356(13) 0.83400(10) 0.37885(8) 0.0252(3) Uani 1 1 d .
H4 H 1.1353 0.8571 0.3310 0.038 Uiso 1 1 d R
O5 O 0.20097(13) 0.95819(10) 0.81967(8) 0.0249(3) Uani 1 1 d .
H11 H 0.1717 0.9931 0.7625 0.037 Uiso 1 1 d R
H12 H 0.2593 0.8900 0.8187 0.037 Uiso 1 1 d R

loop_
_atom_site_aniso_label
_atom_site_aniso_U_11
_atom_site_aniso_U_22
_atom_site_aniso_U_33
_atom_site_aniso_U_23
_atom_site_aniso_U_13
_atom_site_aniso_U_12
C1 0.0265(9) 0.0223(8) 0.0239(8) 0.0013(6) 0.0151(6) 0.0013(7)
C2 0.0237(8) 0.0201(8) 0.0182(7) 0.0045(6) 0.0109(6) 0.0056(6)
C3 0.0232(8) 0.0212(8) 0.0177(7) 0.0022(6) 0.0113(6) 0.0028(6)
C4 0.0277(9) 0.0266(8) 0.0204(8) -0.0035(6) 0.0152(6) -0.0005(7)
C5 0.0274(9) 0.0274(9) 0.0214(8) 0.0028(7) 0.0161(6) 0.0017(7)
C6 0.0320(9) 0.0299(9) 0.0264(9) 0.0012(7) 0.0193(7) -0.0004(7)
C7 0.0258(8) 0.0206(8) 0.0199(8) -0.0028(6) 0.0110(6) -0.0035(6)
C8 0.0250(8) 0.0176(7) 0.0179(7) -0.0005(6) 0.0108(6) -0.0026(6)
C9 0.0297(9) 0.0221(8) 0.0205(8) 0.0025(6) 0.0136(6) 0.0000(7)
C10 0.0356(10) 0.0415(10) 0.0277(9) 0.0090(8) 0.0202(8) 0.0036(8)
N1 0.0252(7) 0.0228(7) 0.0186(6) 0.0003(5) 0.0113(5) -0.0018(6)
N2 0.0235(7) 0.0220(7) 0.0196(7) -0.0002(5) 0.0114(5) 0.0005(6)
O1 0.0319(7) 0.0254(6) 0.0224(6) -0.0027(5) 0.0155(5) 0.0031(5)
O2 0.0308(7) 0.0331(7) 0.0289(6) -0.0084(5) 0.0187(5) -0.0103(5)
O3 0.0319(7) 0.0248(6) 0.0258(6) 0.0044(5) 0.0140(5) 0.0038(5)
O4 0.0284(6) 0.0300(6) 0.0241(6) 0.0045(5) 0.0178(5) 0.0057(5)
O5 0.0300(6) 0.0270(6) 0.0215(6) 0.0044(5) 0.0140(5) 0.0060(5)

loop_
_atom_type_symbol
_atom_type_description
_atom_type_scat_dispersion_real
_atom_type_scat_dispersion_imag
_atom_type_scat_source
C C 0.0033 0.0016 'International Tables Vol C Tables 4.2.6.8 and 6.1.1.4'
H H 0.0000 0.0000 'International Tables Vol C Tables 4.2.6.8 and 6.1.1.4'
N N 0.0061 0.0033 'International Tables Vol C Tables 4.2.6.8 and 6.1.1.4'
O O 0.0106 0.0060 'International Tables Vol C Tables 4.2.6.8 and 6.1.1.4'

loop_
_geom_angle_atom_site_label_1
_geom_angle_atom_site_label_2
_geom_angle_atom_site_label_3
_geom_angle
C2 C1 C5 104.83(12)
O1 C2 C3 125.26(14)
O1 C2 C1 127.22(14)
C3 C2 C1 107.51(12)
N1 C3 C2 119.71(13)
N1 C3 C4 130.17(14)
C2 C3 C4 109.92(13)
C3 C4 C5 102.93(12)
C1 C5 C4 105.51(12)
C7 C6 C10 107.20(13)
O3 C7 C8 125.49(14)
O3 C7 C6 127.21(15)
C8 C7 C6 107.27(13)
N2 C8 C9 131.00(14)
N2 C8 C7 117.84(14)
C9 C8 C7 111.16(12)
C8 C9 C10 105.46(13)
C6 C10 C9 108.20(13)
C3 N1 O2 111.50(12)
C8 N2 O4 112.22(12)

loop_
_geom_bond_atom_site_label_1
_geom_bond_atom_site_label_2
_geom_bond_distance
C1 C2 1.500(2)
C1 C5 1.532(2)
C2 O1 1.2212(17)
C2 C3 1.483(2)
C3 N1 1.2781(18)
C3 C4 1.496(2)
C4 C5 1.540(2)
C6 C7 1.504(2)
C6 C10 1.522(2)
C7 O3 1.2093(18)
C7 C8 1.492(2)
C8 N2 1.2821(18)
C8 C9 1.486(2)
C9 C10 1.537(2)
N1 O2 1.3791(16)
N2 O4 1.3852(16)

loop_
_geom_torsion_atom_site_label_1
_geom_torsion_atom_site_label_2
_geom_torsion_atom_site_label_3
_geom_torsion_atom_site_label_4
_geom_torsion
C5 C1 C2 O1 -162.99(15)
C5 C1 C2 C3 16.32(16)
O1 C2 C3 N1 6.6(2)
C1 C2 C3 N1 -172.74(13)
O1 C2 C3 C4 -178.06(14)
C1 C2 C3 C4 2.62(16)
N1 C3 C4 C5 154.54(16)
C2 C3 C4 C5 -20.18(16)
C2 C1 C5 C4 -28.79(16)
C3 C4 C5 C1 29.82(16)
C10 C6 C7 O3 -173.66(15)
C10 C6 C7 C8 7.90(17)
O3 C7 C8 N2 -3.0(2)
C6 C7 C8 N2 175.46(13)
O3 C7 C8 C9 177.08(15)
C6 C7 C8 C9 -4.44(17)
N2 C8 C9 C10 179.28(16)
C7 C8 C9 C10 -0.84(17)
C7 C6 C10 C9 -8.52(18)
C8 C9 C10 C6 5.76(18)
C2 C3 N1 O2 178.78(12)
C4 C3 N1 O2 4.5(2)
C9 C8 N2 O4 0.0(2)
C7 C8 N2 O4 -179.84(12)

loop_
_cod_related_entry_id
_cod_related_entry_database
_cod_related_entry_code
1 ChemSpider 30660266
